data_7021140
loop_
_publ_author_name
'Schulte To Brinke, Christian'
'Pape, Tania'
'Hahn, F. Ekkehardt'

_publ_section_title
;
 Synthesis of polynuclear Ag(i) and Au(i) complexes from macrocyclic
 tetraimidazolium salts.
;
_journal_issue 20
_journal_name_full 'Dalton transactions (Cambridge, England : 2003)'
_journal_page_first 7330
_journal_page_last 7337
_journal_paper_doi 10.1039/c2dt32905k
_journal_volume 42
_journal_year 2013
_chemical_formula_sum 'C68 H68 Ag4 F24 N20 P4'
_chemical_formula_weight 2176.78
_chemical_name_systematic
;
?
;
_space_group_IT_number 15
_symmetry_cell_setting monoclinic
_symmetry_space_group_name_Hall '-C 2yc'
_symmetry_space_group_name_H-M 'C 1 2/c 1'
_atom_sites_solution_hydrogens geom
_atom_sites_solution_primary direct
_atom_sites_solution_secondary difmap
_audit_creation_method SHELXL-97
_cell_angle_alpha 90.00
_cell_angle_beta 94.799(2)
_cell_angle_gamma 90.00
_cell_formula_units_Z 4
_cell_length_a 14.4717(4)
_cell_length_b 25.3501(6)
_cell_length_c 21.5532(5)
_cell_measurement_reflns_used 900
_cell_measurement_temperature 153(2)
_cell_measurement_theta_max 75
_cell_measurement_theta_min 1
_cell_volume 7879.3(3)
_computing_cell_refinement 'SAINT (Bruker AXS, 2000)'
_computing_data_collection 'SMART (Bruker AXS, 2000)'
_computing_data_reduction 'SAINT,SADABS (Bruker AXS, 2000)'
_computing_molecular_graphics
;
ORTEP3,L.J. Farrugia, J. Appl. Cryst. (1997) 30, 565
;
_computing_structure_refinement
;
SHELXL-97, G. M. Sheldrick, Acta Cryst. (2008) A64, 112-122
;
_computing_structure_solution
;
SHELXS-97 , G. M. Sheldrick, Acta Cryst. (2008) A64, 112-122
;
_diffrn_ambient_temperature 153(2)
_diffrn_detector_area_resol_mean 80
_diffrn_measured_fraction_theta_full 0.946
_diffrn_measured_fraction_theta_max 0.946
_diffrn_measurement_device_type 'CCD area detector'
_diffrn_measurement_method 'Omega and Phi scans'
_diffrn_radiation_monochromator goebel-mirror
_diffrn_radiation_source 'rotating anode'
_diffrn_radiation_type CuK\a
_diffrn_radiation_wavelength 1.54178
_diffrn_reflns_av_R_equivalents 0.0708
_diffrn_reflns_av_sigmaI/netI 0.0872
_diffrn_reflns_limit_h_max 16
_diffrn_reflns_limit_h_min -17
_diffrn_reflns_limit_k_max 28
_diffrn_reflns_limit_k_min -31
_diffrn_reflns_limit_l_max 26
_diffrn_reflns_limit_l_min -26
_diffrn_reflns_number 22777
_diffrn_reflns_theta_full 72.00
_diffrn_reflns_theta_max 72.00
_diffrn_reflns_theta_min 3.53
_exptl_absorpt_coefficient_mu 9.640
_exptl_absorpt_correction_T_max 0.5127
_exptl_absorpt_correction_T_min 0.4774
_exptl_absorpt_process_details
;
Corrections were done with the SADABS program, utilizing the none merged
raw data obtained from the integration process. Integration and final cell
refinement were done with SAINT.
SADABS reports ratio of Tmin/Tmax = 0.565312
;
_exptl_crystal_colour colourless
_exptl_crystal_density_diffrn 1.835
_exptl_crystal_density_method 'not measured'
_exptl_crystal_description 'transparent prism'
_exptl_crystal_F_000 4320
_exptl_crystal_size_max 0.09
_exptl_crystal_size_mid 0.09
_exptl_crystal_size_min 0.08
_refine_diff_density_max 1.533
_refine_diff_density_min -0.907
_refine_diff_density_rms 0.137
_refine_ls_extinction_method none
_refine_ls_goodness_of_fit_ref 1.025
_refine_ls_hydrogen_treatment noref
_refine_ls_matrix_type full
_refine_ls_number_parameters 544
_refine_ls_number_reflns 7328
_refine_ls_number_restraints 0
_refine_ls_restrained_S_all 1.025
_refine_ls_R_factor_all 0.0558
_refine_ls_R_factor_gt 0.0477
_refine_ls_shift/su_max 0.002
_refine_ls_shift/su_mean 0.000
_refine_ls_structure_factor_coef Fsqd
_refine_ls_weighting_details 'calc w=1/[\s^2^(Fo^2^)+(0.0299P)^2^+36.4273P] where P=(Fo^2^+2Fc^2^)/3'
_refine_ls_weighting_scheme calc
_refine_ls_wR_factor_gt 0.1197
_refine_ls_wR_factor_ref 0.1263
_reflns_number_gt 6260
_reflns_number_total 7328
_reflns_threshold_expression >2sigma(I)
_cod_data_source_file c2dt32905k.txt
_cod_data_source_block sad5
_cod_original_sg_symbol_H-M C2/c
_cod_database_code 7021140

loop_
_symmetry_equiv_pos_as_xyz
'x, y, z'
'-x, y, -z+1/2'
'x+1/2, y+1/2, z'
'-x+1/2, y+1/2, -z+1/2'
'-x, -y, -z'
'x, -y, z-1/2'
'-x+1/2, -y+1/2, -z'
'x+1/2, -y+1/2, z-1/2'

loop_
_atom_site_label
_atom_site_type_symbol
_atom_site_fract_x
_atom_site_fract_y
_atom_site_fract_z
_atom_site_U_iso_or_equiv
_atom_site_adp_type
_atom_site_occupancy
_atom_site_symmetry_multiplicity
_atom_site_calc_flag
_atom_site_refinement_flags
Ag1 Ag 0.56979(2) 0.719631(11) 0.326203(15) 0.02032(11) Uani 1 1 d .
Ag2 Ag 0.5000 0.597336(16) 0.2500 0.01996(13) Uani 1 2 d S
Ag3 Ag 0.5000 0.845998(16) 0.2500 0.01901(13) Uani 1 2 d S
C1 C 0.4591(3) 0.73872(16) 0.3810(2) 0.0192(8) Uani 1 1 d .
C2 C 0.3794(4) 0.77099(19) 0.4586(2) 0.0319(11) Uani 1 1 d .
H2 H 0.3615 0.7939 0.4904 0.038 Uiso 1 1 calc R
C3 C 0.3393(4) 0.72438(18) 0.4409(2) 0.0305(11) Uani 1 1 d .
H3 H 0.2881 0.7080 0.4578 0.037 Uiso 1 1 calc R
C4 C 0.3697(3) 0.65530(16) 0.3624(2) 0.0234(9) Uani 1 1 d .
H4A H 0.3068 0.6432 0.3704 0.028 Uiso 1 1 calc R
H4B H 0.3716 0.6598 0.3169 0.028 Uiso 1 1 calc R
C5 C 0.4975(3) 0.59265(16) 0.3475(2) 0.0201(9) Uani 1 1 d .
C6 C 0.4493(4) 0.59855(19) 0.4449(2) 0.0303(11) Uani 1 1 d .
H6 H 0.4149 0.6090 0.4785 0.036 Uiso 1 1 calc R
C7 C 0.5196(4) 0.5637(2) 0.4472(2) 0.0328(11) Uani 1 1 d .
H7 H 0.5454 0.5451 0.4828 0.039 Uiso 1 1 calc R
C8 C 0.6216(3) 0.52372(19) 0.3727(2) 0.0304(11) Uani 1 1 d .
H8A H 0.6009 0.4872 0.3802 0.036 Uiso 1 1 calc R
H8B H 0.6769 0.5306 0.4018 0.036 Uiso 1 1 calc R
C9 C 0.6497(3) 0.52713(16) 0.3074(2) 0.0234(9) Uani 1 1 d .
C10 C 0.6222(3) 0.48759(17) 0.2653(2) 0.0295(10) Uani 1 1 d .
H10 H 0.5841 0.4597 0.2779 0.035 Uiso 1 1 calc R
C11 C 0.6495(3) 0.48808(18) 0.2053(3) 0.0322(11) Uani 1 1 d .
H11 H 0.6279 0.4617 0.1763 0.039 Uiso 1 1 calc R
C12 C 0.7083(3) 0.52729(19) 0.1879(2) 0.0307(11) Uani 1 1 d .
H12 H 0.7294 0.5271 0.1473 0.037 Uiso 1 1 calc R
C13 C 0.7366(3) 0.56708(17) 0.2297(2) 0.0235(9) Uani 1 1 d .
H13 H 0.7772 0.5938 0.2172 0.028 Uiso 1 1 calc R
C14 C 0.7067(3) 0.56851(17) 0.2890(2) 0.0242(9) Uani 1 1 d .
C15 C 0.7356(3) 0.61263(17) 0.3341(2) 0.0244(9) Uani 1 1 d .
H15A H 0.6848 0.6193 0.3610 0.029 Uiso 1 1 calc R
H15B H 0.7905 0.6011 0.3611 0.029 Uiso 1 1 calc R
C16 C 0.6973(3) 0.70165(16) 0.2893(2) 0.0185(8) Uani 1 1 d .
C17 C 0.8423(3) 0.67060(18) 0.2788(2) 0.0265(10) Uani 1 1 d .
H17 H 0.8951 0.6483 0.2831 0.032 Uiso 1 1 calc R
C18 C 0.8349(3) 0.71661(17) 0.2480(2) 0.0259(10) Uani 1 1 d .
H18 H 0.8813 0.7333 0.2263 0.031 Uiso 1 1 calc R
C19 C 0.7117(3) 0.78525(16) 0.2294(2) 0.0204(9) Uani 1 1 d .
H19A H 0.7509 0.7973 0.1967 0.024 Uiso 1 1 calc R
H19B H 0.6476 0.7808 0.2102 0.024 Uiso 1 1 calc R
C20 C 0.6351(3) 0.84893(16) 0.2956(2) 0.0196(9) Uani 1 1 d .
C21 C 0.7908(3) 0.84005(17) 0.3144(2) 0.0236(9) Uani 1 1 d .
H21 H 0.8526 0.8288 0.3104 0.028 Uiso 1 1 calc R
C22 C 0.7627(3) 0.87385(17) 0.3562(2) 0.0226(9) Uani 1 1 d .
H22 H 0.8006 0.8911 0.3881 0.027 Uiso 1 1 calc R
C23 C 0.6149(3) 0.91586(17) 0.3808(2) 0.0248(10) Uani 1 1 d .
H23A H 0.6367 0.9522 0.3737 0.030 Uiso 1 1 calc R
H23B H 0.6288 0.9078 0.4256 0.030 Uiso 1 1 calc R
C24 C 0.5110(3) 0.91388(17) 0.3656(2) 0.0216(9) Uani 1 1 d .
C25 C 0.4685(3) 0.95540(18) 0.3314(2) 0.0264(10) Uani 1 1 d .
H25 H 0.5052 0.9833 0.3173 0.032 Uiso 1 1 calc R
C26 C 0.3730(3) 0.95598(19) 0.3180(2) 0.0314(11) Uani 1 1 d .
H26 H 0.3444 0.9836 0.2936 0.038 Uiso 1 1 calc R
C27 C 0.3199(3) 0.91621(19) 0.3404(2) 0.0289(10) Uani 1 1 d .
H27 H 0.2543 0.9171 0.3325 0.035 Uiso 1 1 calc R
C28 C 0.3614(3) 0.87522(17) 0.3742(2) 0.0246(9) Uani 1 1 d .
H28 H 0.3239 0.8481 0.3893 0.029 Uiso 1 1 calc R
C29 C 0.4575(3) 0.87276(16) 0.3865(2) 0.0218(9) Uani 1 1 d .
C30 C 0.5060(3) 0.82744(16) 0.4230(2) 0.0221(9) Uani 1 1 d .
H30A H 0.5659 0.8201 0.4055 0.027 Uiso 1 1 calc R
H30B H 0.5196 0.8385 0.4668 0.027 Uiso 1 1 calc R
C41 C 0.2726(5) 0.9914(2) 1.0091(3) 0.0435(14) Uani 1 1 d .
C42 C 0.3597(6) 0.9951(3) 0.9788(3) 0.0637(19) Uani 1 1 d .
H42A H 0.4102 1.0052 1.0096 0.096 Uiso 1 1 calc R
H42B H 0.3532 1.0216 0.9457 0.096 Uiso 1 1 calc R
H42C H 0.3736 0.9607 0.9608 0.096 Uiso 1 1 calc R
C51 C 0.6878(4) 0.1977(3) 0.0384(3) 0.0458(14) Uani 1 1 d .
C52 C 0.6446(5) 0.2437(3) 0.0639(4) 0.0599(18) Uani 1 1 d .
H52A H 0.5974 0.2578 0.0330 0.090 Uiso 1 1 calc R
H52B H 0.6918 0.2707 0.0743 0.090 Uiso 1 1 calc R
H52C H 0.6155 0.2336 0.1015 0.090 Uiso 1 1 calc R
N1 N 0.4510(3) 0.77867(13) 0.42142(18) 0.0219(8) Uani 1 1 d .
N2 N 0.3884(2) 0.70569(14) 0.39317(17) 0.0210(7) Uani 1 1 d .
N3 N 0.4366(3) 0.61620(14) 0.38431(17) 0.0230(8) Uani 1 1 d .
N4 N 0.5470(3) 0.56049(14) 0.38742(18) 0.0250(8) Uani 1 1 d .
N5 N 0.7578(2) 0.66187(14) 0.30324(17) 0.0217(8) Uani 1 1 d .
N6 N 0.7462(2) 0.73470(14) 0.25431(17) 0.0204(7) Uani 1 1 d .
N7 N 0.7125(2) 0.82453(13) 0.27806(17) 0.0199(7) Uani 1 1 d .
N8 N 0.6675(2) 0.87904(13) 0.34413(17) 0.0203(7) Uani 1 1 d .
N41 N 0.2066(4) 0.9871(2) 1.0329(3) 0.0578(15) Uani 1 1 d .
N51 N 0.7201(4) 0.1610(2) 0.0183(3) 0.0649(16) Uani 1 1 d .
P1 P 0.93127(8) 0.84036(5) 0.12463(6) 0.0284(3) Uani 1 1 d .
P2 P 0.43805(9) 0.11218(5) 0.10229(6) 0.0321(3) Uani 1 1 d .
F1 F 0.8818(2) 0.85564(13) 0.18558(15) 0.0436(7) Uani 1 1 d .
F2 F 0.8517(2) 0.79752(15) 0.10920(17) 0.0543(9) Uani 1 1 d .
F3 F 0.9920(2) 0.79732(12) 0.16334(15) 0.0420(7) Uani 1 1 d .
F4 F 0.8699(2) 0.88371(15) 0.08596(16) 0.0540(9) Uani 1 1 d .
F5 F 0.9783(3) 0.82446(15) 0.06367(17) 0.0576(10) Uani 1 1 d .
F6 F 1.0089(2) 0.88345(13) 0.1415(2) 0.0590(10) Uani 1 1 d .
F7 F 0.3958(3) 0.05605(16) 0.11002(18) 0.0766(13) Uani 1 1 d .
F8 F 0.4446(4) 0.1196(2) 0.1743(2) 0.108(2) Uani 1 1 d .
F9 F 0.5380(3) 0.0894(3) 0.1126(3) 0.117(2) Uani 1 1 d .
F10 F 0.4332(5) 0.1049(3) 0.0310(2) 0.137(3) Uani 1 1 d .
F11 F 0.3410(4) 0.1348(3) 0.0966(5) 0.183(4) Uani 1 1 d .
F12 F 0.4838(4) 0.16755(18) 0.0931(3) 0.1051(19) Uani 1 1 d .

loop_
_atom_site_aniso_label
_atom_site_aniso_U_11
_atom_site_aniso_U_22
_atom_site_aniso_U_33
_atom_site_aniso_U_23
_atom_site_aniso_U_13
_atom_site_aniso_U_12
Ag1 0.01624(18) 0.01736(18) 0.02862(19) -0.00032(12) 0.00926(14) 0.00020(10)
Ag2 0.0204(2) 0.0181(2) 0.0219(2) 0.000 0.00536(18) 0.000
Ag3 0.0119(2) 0.0179(2) 0.0272(2) 0.000 0.00132(18) 0.000
C1 0.015(2) 0.017(2) 0.027(2) 0.0022(18) 0.0074(17) 0.0020(15)
C2 0.038(3) 0.025(2) 0.036(3) -0.006(2) 0.020(2) -0.0044(19)
C3 0.029(3) 0.025(3) 0.041(3) -0.005(2) 0.021(2) -0.0032(18)
C4 0.022(2) 0.016(2) 0.033(2) -0.0047(18) 0.007(2) -0.0038(16)
C5 0.022(2) 0.014(2) 0.025(2) -0.0016(17) 0.0058(18) -0.0028(15)
C6 0.041(3) 0.028(3) 0.023(2) 0.002(2) 0.015(2) -0.003(2)
C7 0.044(3) 0.028(3) 0.026(2) 0.009(2) 0.002(2) -0.001(2)
C8 0.031(3) 0.023(2) 0.037(3) 0.011(2) 0.007(2) 0.0055(18)
C9 0.024(2) 0.014(2) 0.033(2) 0.0046(18) 0.0048(19) 0.0082(16)
C10 0.026(2) 0.016(2) 0.047(3) 0.005(2) 0.004(2) 0.0031(17)
C11 0.027(2) 0.019(2) 0.050(3) -0.013(2) -0.001(2) 0.0083(18)
C12 0.029(3) 0.024(2) 0.039(3) 0.000(2) 0.008(2) 0.0140(18)
C13 0.020(2) 0.017(2) 0.033(2) 0.0019(19) 0.0052(19) 0.0060(16)
C14 0.023(2) 0.015(2) 0.034(2) 0.0026(19) 0.002(2) 0.0056(16)
C15 0.026(2) 0.021(2) 0.027(2) 0.0014(19) 0.0035(19) 0.0007(17)
C16 0.015(2) 0.014(2) 0.027(2) -0.0017(17) 0.0059(17) -0.0011(14)
C17 0.018(2) 0.023(2) 0.040(3) -0.001(2) 0.006(2) 0.0018(16)
C18 0.015(2) 0.021(2) 0.042(3) -0.0024(19) 0.008(2) -0.0017(15)
C19 0.016(2) 0.018(2) 0.027(2) 0.0014(17) 0.0003(18) -0.0016(15)
C20 0.015(2) 0.016(2) 0.028(2) 0.0039(17) 0.0011(18) -0.0029(15)
C21 0.014(2) 0.020(2) 0.037(3) 0.0058(19) 0.0019(19) -0.0024(15)
C22 0.014(2) 0.019(2) 0.035(2) 0.0040(19) -0.0015(19) -0.0019(15)
C23 0.021(2) 0.018(2) 0.035(2) -0.0106(19) 0.003(2) -0.0005(16)
C24 0.019(2) 0.017(2) 0.029(2) -0.0061(18) 0.0043(19) 0.0012(15)
C25 0.025(2) 0.018(2) 0.036(2) -0.0019(19) 0.005(2) 0.0004(17)
C26 0.030(3) 0.024(2) 0.040(3) -0.001(2) 0.005(2) 0.0104(19)
C27 0.019(2) 0.027(2) 0.041(3) -0.009(2) 0.003(2) 0.0060(17)
C28 0.020(2) 0.018(2) 0.036(2) -0.0090(19) 0.0065(19) -0.0024(16)
C29 0.021(2) 0.015(2) 0.030(2) -0.0069(18) 0.0043(19) 0.0038(15)
C30 0.021(2) 0.016(2) 0.030(2) -0.0021(18) 0.0053(19) -0.0022(16)
C41 0.060(4) 0.036(3) 0.032(3) -0.003(2) -0.009(3) 0.008(3)
C42 0.090(6) 0.054(4) 0.049(4) -0.006(3) 0.014(4) -0.008(4)
C51 0.044(3) 0.052(4) 0.041(3) -0.002(3) 0.004(3) -0.004(3)
C52 0.067(5) 0.044(4) 0.071(5) -0.009(3) 0.020(4) 0.001(3)
N1 0.0214(19) 0.0154(19) 0.030(2) -0.0023(15) 0.0081(17) -0.0023(13)
N2 0.0202(19) 0.0159(17) 0.0281(19) -0.0028(15) 0.0096(16) -0.0015(13)
N3 0.027(2) 0.0157(18) 0.0274(19) -0.0023(15) 0.0067(16) -0.0020(14)
N4 0.028(2) 0.0200(19) 0.0277(19) 0.0030(16) 0.0070(17) -0.0013(15)
N5 0.0195(18) 0.0177(18) 0.0283(19) 0.0014(15) 0.0043(16) 0.0000(13)
N6 0.0154(17) 0.0179(18) 0.0286(19) 0.0020(15) 0.0069(15) -0.0001(13)
N7 0.0141(17) 0.0144(17) 0.0314(19) 0.0020(15) 0.0030(15) -0.0003(12)
N8 0.0152(17) 0.0148(17) 0.0311(19) 0.0006(15) 0.0025(15) -0.0022(13)
N41 0.044(3) 0.078(4) 0.049(3) -0.019(3) -0.012(3) 0.015(3)
N51 0.065(4) 0.064(4) 0.066(4) -0.003(3) 0.008(3) 0.020(3)
P1 0.0205(6) 0.0289(6) 0.0367(7) 0.0044(5) 0.0073(5) 0.0006(4)
P2 0.0293(7) 0.0263(7) 0.0420(7) 0.0017(5) 0.0106(6) -0.0022(5)
F1 0.0443(18) 0.0442(19) 0.0444(17) 0.0011(14) 0.0153(15) 0.0046(14)
F2 0.0401(19) 0.057(2) 0.065(2) -0.0092(18) -0.0003(17) -0.0166(16)
F3 0.0343(16) 0.0355(17) 0.0561(19) 0.0081(15) 0.0035(15) 0.0067(13)
F4 0.0447(19) 0.062(2) 0.056(2) 0.0212(18) 0.0126(17) 0.0243(16)
F5 0.056(2) 0.067(2) 0.053(2) 0.0120(18) 0.0275(18) 0.0207(18)
F6 0.0374(18) 0.0392(19) 0.100(3) 0.0082(19) 0.0022(19) -0.0130(14)
F7 0.115(4) 0.049(2) 0.061(2) 0.0152(19) -0.018(2) -0.041(2)
F8 0.127(5) 0.138(5) 0.065(3) -0.039(3) 0.046(3) -0.066(4)
F9 0.051(3) 0.130(5) 0.170(6) -0.015(4) 0.012(3) 0.024(3)
F10 0.226(7) 0.146(5) 0.042(2) 0.001(3) 0.021(3) -0.130(5)
F11 0.054(3) 0.168(7) 0.325(12) 0.030(7) 0.014(5) 0.061(4)
F12 0.148(5) 0.052(3) 0.114(4) 0.006(3) 0.004(4) -0.053(3)

loop_
_atom_type_symbol
_atom_type_description
_atom_type_scat_dispersion_real
_atom_type_scat_dispersion_imag
_atom_type_scat_source
C C 0.0181 0.0091 'International Tables Vol C Tables 4.2.6.8 and 6.1.1.4'
H H 0.0000 0.0000 'International Tables Vol C Tables 4.2.6.8 and 6.1.1.4'
N N 0.0311 0.0180 'International Tables Vol C Tables 4.2.6.8 and 6.1.1.4'
F F 0.0727 0.0534 'International Tables Vol C Tables 4.2.6.8 and 6.1.1.4'
P P 0.2955 0.4335 'International Tables Vol C Tables 4.2.6.8 and 6.1.1.4'
Ag Ag 0.1306 4.2820 'International Tables Vol C Tables 4.2.6.8 and 6.1.1.4'

loop_
_geom_angle_atom_site_label_1
_geom_angle_atom_site_label_2
_geom_angle_atom_site_label_3
_geom_angle
_geom_angle_site_symmetry_3
C16 Ag1 C1 168.11(16) .
C5 Ag2 C5 173.5(2) 2_655
C20 Ag3 C20 176.0(2) 2_655
N1 C1 N2 103.3(4) .
N1 C1 Ag1 129.9(3) .
N2 C1 Ag1 125.4(3) .
C3 C2 N1 106.6(4) .
C2 C3 N2 105.9(4) .
N3 C4 N2 111.2(4) .
N4 C5 N3 103.2(4) .
N4 C5 Ag2 128.1(3) .
N3 C5 Ag2 128.2(3) .
C7 C6 N3 106.7(4) .
C6 C7 N4 106.2(4) .
N4 C8 C9 115.1(4) .
C10 C9 C14 119.8(4) .
C10 C9 C8 119.1(4) .
C14 C9 C8 121.1(4) .
C11 C10 C9 121.1(4) .
C12 C11 C10 119.4(5) .
C11 C12 C13 120.1(5) .
C14 C13 C12 121.3(4) .
C13 C14 C9 118.3(4) .
C13 C14 C15 121.3(4) .
C9 C14 C15 120.3(4) .
N5 C15 C14 113.5(4) .
N5 C16 N6 103.0(3) .
N5 C16 Ag1 130.1(3) .
N6 C16 Ag1 125.7(3) .
C18 C17 N5 106.9(4) .
C17 C18 N6 106.0(4) .
N7 C19 N6 110.9(4) .
N8 C20 N7 103.5(3) .
N8 C20 Ag3 128.9(3) .
N7 C20 Ag3 127.3(3) .
C22 C21 N7 106.6(4) .
C21 C22 N8 106.8(4) .
N8 C23 C24 114.2(3) .
C29 C24 C25 120.1(4) .
C29 C24 C23 121.5(4) .
C25 C24 C23 118.3(4) .
C26 C25 C24 120.2(4) .
C27 C26 C25 119.6(4) .
C28 C27 C26 120.4(4) .
C27 C28 C29 121.2(4) .
C24 C29 C28 118.4(4) .
C24 C29 C30 119.0(4) .
C28 C29 C30 122.6(4) .
N1 C30 C29 113.3(4) .
N41 C41 C42 177.8(7) .
N51 C51 C52 178.6(7) .
C1 N1 C2 112.4(4) .
C1 N1 C30 124.8(4) .
C2 N1 C30 122.6(4) .
C1 N2 C3 111.9(4) .
C1 N2 C4 124.4(4) .
C3 N2 C4 123.6(4) .
C5 N3 C6 111.5(4) .
C5 N3 C4 123.9(4) .
C6 N3 C4 124.6(4) .
C5 N4 C7 112.4(4) .
C5 N4 C8 127.1(4) .
C7 N4 C8 120.5(4) .
C16 N5 C17 111.8(4) .
C16 N5 C15 125.1(4) .
C17 N5 C15 122.8(4) .
C16 N6 C18 112.3(4) .
C16 N6 C19 124.4(4) .
C18 N6 C19 123.2(4) .
C20 N7 C21 111.6(4) .
C20 N7 C19 123.9(4) .
C21 N7 C19 124.4(4) .
C20 N8 C22 111.5(4) .
C20 N8 C23 127.9(3) .
C22 N8 C23 120.6(4) .
F5 P1 F6 91.1(2) .
F5 P1 F3 90.21(19) .
F6 P1 F3 90.15(18) .
F5 P1 F1 178.7(2) .
F6 P1 F1 90.1(2) .
F3 P1 F1 90.05(18) .
F5 P1 F2 90.4(2) .
F6 P1 F2 178.5(2) .
F3 P1 F2 89.98(19) .
F1 P1 F2 88.36(19) .
F5 P1 F4 90.07(19) .
F6 P1 F4 89.9(2) .
F3 P1 F4 179.7(2) .
F1 P1 F4 89.67(18) .
F2 P1 F4 90.0(2) .
F11 P2 F10 90.0(5) .
F11 P2 F9 176.4(5) .
F10 P2 F9 93.6(4) .
F11 P2 F8 90.8(5) .
F10 P2 F8 179.1(3) .
F9 P2 F8 85.6(4) .
F11 P2 F7 89.2(4) .
F10 P2 F7 90.7(2) .
F9 P2 F7 90.8(3) .
F8 P2 F7 89.8(3) .
F11 P2 F12 92.8(4) .
F10 P2 F12 88.1(3) .
F9 P2 F12 87.3(4) .
F8 P2 F12 91.5(3) .
F7 P2 F12 177.6(3) .

loop_
_geom_bond_atom_site_label_1
_geom_bond_atom_site_label_2
_geom_bond_distance
_geom_bond_site_symmetry_2
Ag1 C16 2.120(4) .
Ag1 C1 2.124(4) .
Ag2 C5 2.109(4) .
Ag2 C5 2.109(4) 2_655
Ag3 C20 2.115(4) .
Ag3 C20 2.115(4) 2_655
C1 N1 1.347(6) .
C1 N2 1.365(5) .
C2 C3 1.357(7) .
C2 N1 1.375(6) .
C3 N2 1.381(6) .
C4 N3 1.437(6) .
C4 N2 1.454(5) .
C5 N4 1.347(6) .
C5 N3 1.370(6) .
C6 C7 1.346(7) .
C6 N3 1.378(6) .
C7 N4 1.382(6) .
C8 N4 1.481(6) .
C8 C9 1.500(6) .
C9 C10 1.387(7) .
C9 C14 1.411(6) .
C10 C11 1.383(7) .
C11 C12 1.381(7) .
C12 C13 1.391(7) .
C13 C14 1.385(6) .
C14 C15 1.517(6) .
C15 N5 1.462(6) .
C16 N5 1.353(5) .
C16 N6 1.364(5) .
C17 C18 1.341(7) .
C17 N5 1.388(6) .
C18 N6 1.381(6) .
C19 N7 1.445(6) .
C19 N6 1.461(5) .
C20 N8 1.347(5) .
C20 N7 1.361(5) .
C21 C22 1.330(7) .
C21 N7 1.379(5) .
C22 N8 1.388(5) .
C23 N8 1.475(6) .
C23 C24 1.513(6) .
C24 C29 1.395(6) .
C24 C25 1.398(6) .
C25 C26 1.389(7) .
C26 C27 1.379(7) .
C27 C28 1.377(7) .
C28 C29 1.396(6) .
C29 C30 1.529(6) .
C30 N1 1.469(5) .
C41 N41 1.127(8) .
C41 C42 1.470(10) .
C51 N51 1.142(8) .
C51 C52 1.451(9) .
P1 F5 1.581(4) .
P1 F6 1.587(3) .
P1 F3 1.592(3) .
P1 F1 1.596(3) .
P1 F2 1.597(3) .
P1 F4 1.602(3) .
P2 F11 1.513(5) .
P2 F10 1.542(5) .
P2 F9 1.556(5) .
P2 F8 1.559(4) .
P2 F7 1.563(4) .
P2 F12 1.571(4) .
